data_9007793
loop_
_publ_author_name
'Fleet, M. E.'

_publ_section_title
;
 Refinement of the structure of sodium enneagermanate (Na4Ge9O20)
;
_journal_name_full 'Acta Crystallographica, Section C'
_journal_page_first 1202
_journal_page_last 1204
_journal_paper_doi 10.1107/S0108270189011042
_journal_volume 46
_journal_year 1990
_chemical_formula_structural Na4Ge9O20
_chemical_formula_sum 'Ge8.5 Na4 O20'
_space_group_IT_number 88
_symmetry_space_group_name_Hall '-I 4ad'
_symmetry_space_group_name_H-M 'I 41/a :2'
_cell_angle_alpha 90
_cell_angle_beta 90
_cell_angle_gamma 90
_cell_length_a 15.0263
_cell_length_b 15.0263
_cell_length_c 7.3971
_cell_formula_units_Z 4
_cell_volume 1670.189
_database_code_amcsd 0010155
_exptl_crystal_density_diffrn 4.093
_cod_original_sg_symbol_H-M 'I 41/a'
_cod_original_formula_sum 'Na4 Ge8.5 O20'
_cod_database_code 9007793
_amcsd_formula_title Na4Ge9O20

loop_
_space_group_symop_operation_xyz
x,y,z
1/2+x,1/2+y,1/2+z
3/4+y,1/4-x,1/4-z
1/4+y,3/4-x,3/4-z
3/4-y,1/4+x,1/4+z
1/4-y,3/4+x,3/4+z
1/2+x,y,1/2-z
+x,1/2+y,-z
1/2-x,-y,1/2+z
-x,1/2-y,+z
3/4-y,3/4+x,3/4-z
1/4-y,1/4+x,1/4-z
3/4+y,3/4-x,3/4+z
1/4+y,1/4-x,1/4+z
-x,-y,-z
1/2-x,1/2-y,1/2-z

loop_
_atom_site_label
_atom_site_fract_x
_atom_site_fract_y
_atom_site_fract_z
_atom_site_occupancy
_atom_site_U_iso_or_equiv
Na 0.08666 0.05566 0.16931 1.00000 0.02546
Ge1 0.00000 0.25000 0.12500 0.50000 0.00667
Ge2 0.13657 0.04603 0.70097 1.00000 0.00684
Ge3 0.09568 0.21773 0.49080 1.00000 0.00645
O1 0.09204 0.21194 0.24544 1.00000 0.01014
O2 0.08005 0.22213 0.74549 1.00000 0.00830
O3 0.18871 0.07324 0.90670 1.00000 0.01035
O4 0.02503 0.04537 0.75873 1.00000 0.01074
O5 0.15385 0.10846 0.50551 1.00000 0.00999

loop_
_cod_related_entry_id
_cod_related_entry_database
_cod_related_entry_code
1 AMCSD 0010155
